data_9000445
loop_
_publ_author_name
'Mumme, W. G.'

_publ_section_title
;
 The crystal structure of krupkaite, CuPbBi3S6, from the Juno Mine at Tennant
 Creek, Northern Territory, Australia
;
_journal_name_full 'American Mineralogist'
_journal_page_first 300
_journal_page_last 308
_journal_volume 60
_journal_year 1975
_chemical_formula_sum 'Bi3 Cu Pb S6'
_chemical_name_mineral Krupkaite
_space_group_IT_number 26
_symmetry_space_group_name_Hall 'P 2c -2'
_symmetry_space_group_name_H-M 'P m c 21'
_cell_angle_alpha 90
_cell_angle_beta 90
_cell_angle_gamma 90
_cell_length_a 4.003
_cell_length_b 11.200
_cell_length_c 11.560
_cell_formula_units_Z 2
_cell_volume 518.276
_database_code_amcsd 0000456
_exptl_crystal_density_diffrn 6.985
_cod_original_formula_sum 'Bi3 Pb Cu S6'
_cod_database_code 9000445

loop_
_space_group_symop_operation_xyz
x,y,z
x,-y,1/2+z
-x,y,z
-x,-y,1/2+z

loop_
_atom_site_label
_atom_site_fract_x
_atom_site_fract_y
_atom_site_fract_z
_atom_site_occupancy
_atom_site_U_iso_or_equiv
Bi1 0.00000 0.06290 0.98510 1.00000 0.02204
Bi2 0.00000 0.28820 0.65630 1.00000 0.02254
Bi3 0.50000 0.57770 0.52170 1.00000 0.02508
Pb 0.50000 0.75030 0.83050 1.00000 0.02951
Cu1 0.00000 0.54650 0.76500 0.20000 0.05991
Cu2 0.50000 0.03730 0.72970 0.80000 0.04192
S1 0.00000 0.94630 0.78530 1.00000 0.03217
S2 0.50000 0.12310 0.54910 1.00000 0.02026
S3 0.50000 0.19190 0.87250 1.00000 0.02343
S4 0.50000 0.45130 0.71420 1.00000 0.01988
S5 0.00000 0.69720 0.61310 1.00000 0.01368
S6 0.00000 0.61000 0.95940 1.00000 0.04901

loop_
_cod_related_entry_id
_cod_related_entry_database
_cod_related_entry_code
1 AMCSD 0000456
